data_7216452
loop_
_publ_author_name
'Davey, Roger J.'
'Sadiq, Ghazala'
'Seaton, Colin C.'
'Pritchard, Robin G.'
'Coquerel, Gerard'
'Rougeot, Celine'

_publ_section_title
;
 Racemic compound versus conglomerate: concerning the crystal chemistry of
 the triazoylketone,
 1-(4-chlorophenyl)-4,4-dimethyl-2-(1H-1,2,4-triazol-1-yl)pentan-3-one
;
_journal_issue 21
_journal_name_full CrystEngComm
_journal_page_first 4377
_journal_paper_doi 10.1039/c4ce00615a
_journal_volume 16
_journal_year 2014
_chemical_absolute_configuration ad
_chemical_compound_source 'synthesis as described'
_chemical_formula_moiety 'C15 H18 Cl1 N3 O1'
_chemical_formula_sum 'C15 H18 Cl N3 O'
_chemical_formula_weight 291.77
_chemical_name_systematic
;
 ?
;
_space_group_IT_number 19
_symmetry_cell_setting orthorhombic
_symmetry_Int_Tables_number 19
_symmetry_space_group_name_Hall 'P 2ac 2ab'
_symmetry_space_group_name_H-M 'P 21 21 21'
_atom_sites_solution_hydrogens geom
_atom_sites_solution_primary direct
_atom_sites_solution_secondary difmap
_audit_conform_dict_location ftp://ftp.iucr.org/pub/cif_core.dic
_audit_conform_dict_name cif_core.dic
_audit_conform_dict_version 2.4
_audit_creation_date 2013-07-05T00:28:55-00:00
_audit_creation_method 'WinGX routine CIF_UPDATE'
_cell_angle_alpha 90
_cell_angle_beta 90
_cell_angle_gamma 90
_cell_formula_units_Z 4
_cell_length_a 5.7765(6)
_cell_length_b 13.4566(13)
_cell_length_c 19.456(2)
_cell_measurement_reflns_used 0
_cell_measurement_temperature 150(2)
_cell_measurement_theta_max 25
_cell_measurement_theta_min 2
_cell_measurement_wavelength 0.71073
_cell_volume 1512.4(3)
_computing_molecular_graphics 'Ortep-3 for Windows (Farrugia, 1997)'
_computing_publication_material 'WinGX publication routines (Farrugia, 1999)'
_computing_structure_refinement 'SHELXL-97 (Sheldrick, 2008)'
_diffrn_ambient_temperature 150(2)
_diffrn_measured_fraction_theta_full 0.987
_diffrn_measured_fraction_theta_max 0.987
_diffrn_radiation_monochromator graphite
_diffrn_radiation_probe x-ray
_diffrn_radiation_type MoK\a
_diffrn_radiation_wavelength 0.71073
_diffrn_reflns_av_R_equivalents 0.0355
_diffrn_reflns_av_unetI/netI 0.1
_diffrn_reflns_limit_h_max 7
_diffrn_reflns_limit_h_min -6
_diffrn_reflns_limit_k_max 16
_diffrn_reflns_limit_k_min -8
_diffrn_reflns_limit_l_max 24
_diffrn_reflns_limit_l_min -22
_diffrn_reflns_number 3382
_diffrn_reflns_theta_full 26
_diffrn_reflns_theta_max 26
_diffrn_reflns_theta_min 3.2
_exptl_absorpt_coefficient_mu 0.252
_exptl_absorpt_correction_type none
_exptl_crystal_colour colourless
_exptl_crystal_density_diffrn 1.281
_exptl_crystal_density_method 'not measured'
_exptl_crystal_description plate
_exptl_crystal_F_000 616
_exptl_crystal_size_max 0.08
_exptl_crystal_size_mid 0.04
_exptl_crystal_size_min 0.02
_refine_diff_density_max 0.216
_refine_diff_density_min -0.202
_refine_diff_density_rms 0.054
_refine_ls_abs_structure_details 'Flack H D (1983), Acta Cryst. A39, 876-881'
_refine_ls_abs_structure_Flack 0.18(12)
_refine_ls_extinction_coef 0.0064(9)
_refine_ls_extinction_expression Fc^*^=kFc[1+0.001xFc^2^\l^3^/sin(2\q)]^-1/4^
_refine_ls_extinction_method SHELXL
_refine_ls_goodness_of_fit_ref 1.007
_refine_ls_hydrogen_treatment refall
_refine_ls_matrix_type full
_refine_ls_number_parameters 254
_refine_ls_number_reflns 2569
_refine_ls_number_restraints 0
_refine_ls_restrained_S_all 1.007
_refine_ls_R_factor_all 0.0881
_refine_ls_R_factor_gt 0.0557
_refine_ls_shift/su_max 0
_refine_ls_shift/su_mean 0
_refine_ls_structure_factor_coef Fsqd
_refine_ls_weighting_details 'calc w=1/[\s^2^(Fo^2^)+(0.0158P)^2^+0.0000P] where P=(Fo^2^+2Fc^2^)/3'
_refine_ls_weighting_scheme calc
_refine_ls_wR_factor_gt 0.0774
_refine_ls_wR_factor_ref 0.0901
_reflns_number_gt 1839
_reflns_number_total 2569
_reflns_threshold_expression >2\s(I)
_cod_data_source_file c4ce00615a1.cif
_cod_data_source_block argp27
_cod_original_cell_volume 1512.3(3)
_cod_database_code 7216452

loop_
_symmetry_equiv_pos_as_xyz
'x, y, z'
'-x+1/2, -y, z+1/2'
'x+1/2, -y+1/2, -z'
'-x, y+1/2, -z+1/2'

loop_
_atom_site_label
_atom_site_type_symbol
_atom_site_fract_x
_atom_site_fract_y
_atom_site_fract_z
_atom_site_U_iso_or_equiv
_atom_site_adp_type
_atom_site_occupancy
_atom_site_symmetry_multiplicity
_atom_site_calc_flag
C1 C 0.6755(8) 0.4059(3) 0.51111(17) 0.0272(10) Uani 1 1 d
C2 C 0.4693(8) 0.4488(3) 0.5286(2) 0.0331(11) Uani 1 1 d
C3 C 0.3352(9) 0.4055(3) 0.58069(19) 0.0287(10) Uani 1 1 d
C4 C 0.4114(7) 0.3192(3) 0.61434(17) 0.0223(9) Uani 1 1 d
C5 C 0.6240(8) 0.2789(3) 0.59512(18) 0.0262(10) Uani 1 1 d
C6 C 0.7570(8) 0.3211(3) 0.54374(19) 0.0275(10) Uani 1 1 d
C7 C 0.2630(8) 0.2730(3) 0.6691(2) 0.0236(10) Uani 1 1 d
C8 C 0.3561(7) 0.2911(2) 0.74163(17) 0.0189(8) Uani 1 1 d
C9 C 0.1857(8) 0.2524(3) 0.79694(19) 0.0234(9) Uani 1 1 d
C10 C 0.2625(7) 0.2402(3) 0.87207(19) 0.0246(10) Uani 1 1 d
C11 C 0.1507(10) 0.1475(4) 0.9005(2) 0.0390(12) Uani 1 1 d
C12 C 0.1731(10) 0.3317(4) 0.9107(2) 0.0383(12) Uani 1 1 d
C13 C 0.5243(8) 0.2332(5) 0.8795(2) 0.0372(13) Uani 1 1 d
C14 C 0.2941(9) 0.5459(3) 0.7647(2) 0.0367(12) Uani 1 1 d
C15 C 0.5792(8) 0.4528(3) 0.7571(2) 0.0288(10) Uani 1 1 d
Cl1 Cl 0.8424(2) 0.45970(8) 0.44601(5) 0.0431(4) Uani 1 1 d
N1 N 0.3876(6) 0.3980(2) 0.75414(14) 0.0214(8) Uani 1 1 d
N2 N 0.1959(6) 0.4575(2) 0.75834(15) 0.0295(8) Uani 1 1 d
N3 N 0.5288(7) 0.5487(2) 0.76362(18) 0.0376(10) Uani 1 1 d
O1 O -0.0127(5) 0.2363(2) 0.78012(12) 0.0297(7) Uani 1 1 d
H8 H 0.512(7) 0.261(3) 0.7488(17) 0.036 Uiso 1 1 d
H2 H 0.423(7) 0.508(2) 0.5072(15) 0.028(11) Uiso 1 1 d
H3 H 0.193(7) 0.434(2) 0.5933(15) 0.018(10) Uiso 1 1 d
H5 H 0.667(6) 0.210(2) 0.6156(14) 0.016(9) Uiso 1 1 d
H6 H 0.907(7) 0.292(2) 0.5318(16) 0.030(11) Uiso 1 1 d
H7A H 0.250(6) 0.200(2) 0.6628(16) 0.023(10) Uiso 1 1 d
H7B H 0.110(7) 0.296(3) 0.6671(16) 0.024(11) Uiso 1 1 d
H11A H 0.204(7) 0.131(3) 0.9518(19) 0.044(12) Uiso 1 1 d
H11B H -0.015(8) 0.152(3) 0.8968(19) 0.045(14) Uiso 1 1 d
H11C H 0.205(8) 0.088(3) 0.8735(18) 0.052(15) Uiso 1 1 d
H12A H 0.246(8) 0.391(3) 0.8938(19) 0.051(14) Uiso 1 1 d
H12B H 0.211(8) 0.321(3) 0.963(2) 0.069(15) Uiso 1 1 d
H12C H -0.001(8) 0.334(3) 0.9105(18) 0.044(13) Uiso 1 1 d
H13A H 0.568(6) 0.224(3) 0.9257(17) 0.029(11) Uiso 1 1 d
H13B H 0.618(9) 0.180(3) 0.8518(19) 0.059(15) Uiso 1 1 d
H13C H 0.603(8) 0.292(3) 0.8646(17) 0.038(13) Uiso 1 1 d
H14 H 0.204(8) 0.598(3) 0.7662(18) 0.036(13) Uiso 1 1 d
H15 H 0.730(7) 0.429(3) 0.7520(17) 0.027(12) Uiso 1 1 d

loop_
_atom_site_aniso_label
_atom_site_aniso_U_11
_atom_site_aniso_U_22
_atom_site_aniso_U_33
_atom_site_aniso_U_23
_atom_site_aniso_U_13
_atom_site_aniso_U_12
C1 0.037(3) 0.026(2) 0.0179(18) -0.0025(19) 0.003(2) -0.007(2)
C2 0.048(3) 0.022(2) 0.029(2) 0.008(2) 0.000(2) 0.000(3)
C3 0.031(3) 0.023(2) 0.032(2) -0.002(2) -0.001(2) -0.001(2)
C4 0.029(3) 0.0186(19) 0.0195(19) 0.0006(18) -0.0013(17) -0.005(2)
C5 0.035(3) 0.022(2) 0.0210(19) 0.0000(19) -0.003(2) -0.001(2)
C6 0.030(3) 0.028(2) 0.024(2) -0.006(2) 0.0038(19) 0.001(2)
C7 0.027(3) 0.019(2) 0.025(2) 0.002(2) -0.0010(18) -0.001(2)
C8 0.023(2) 0.0150(18) 0.0191(18) 0.0036(17) -0.0022(18) 0.0011(18)
C9 0.030(3) 0.0109(19) 0.030(2) -0.0059(18) 0.0062(19) 0.0010(19)
C10 0.024(2) 0.026(2) 0.024(2) 0.003(2) 0.0022(17) 0.003(2)
C11 0.043(4) 0.036(3) 0.039(3) 0.018(2) -0.002(3) 0.002(3)
C12 0.051(4) 0.037(3) 0.027(2) -0.006(2) 0.006(3) -0.001(3)
C13 0.022(3) 0.065(4) 0.024(2) 0.011(3) -0.001(2) 0.001(3)
C14 0.054(4) 0.015(2) 0.041(3) -0.001(2) -0.006(2) 0.009(3)
C15 0.026(3) 0.025(2) 0.035(2) 0.000(2) -0.006(2) -0.007(2)
Cl1 0.0601(8) 0.0356(6) 0.0335(5) 0.0042(5) 0.0167(6) -0.0060(7)
N1 0.029(2) 0.0147(15) 0.0209(16) -0.0007(15) 0.0011(17) 0.0032(16)
N2 0.032(2) 0.0192(16) 0.0369(19) -0.0012(18) 0.0010(17) 0.0089(19)
N3 0.043(3) 0.0193(19) 0.050(2) -0.001(2) -0.0067(19) -0.002(2)
O1 0.0264(19) 0.0310(16) 0.0319(15) -0.0006(14) 0.0008(13) -0.0054(15)

loop_
_atom_type_symbol
_atom_type_description
_atom_type_scat_dispersion_real
_atom_type_scat_dispersion_imag
_atom_type_scat_source
C C 0.0033 0.0016 'International Tables Vol C Tables 4.2.6.8 and 6.1.1.4'
Cl Cl 0.1484 0.1585 'International Tables Vol C Tables 4.2.6.8 and 6.1.1.4'
N N 0.0061 0.0033 'International Tables Vol C Tables 4.2.6.8 and 6.1.1.4'
O O 0.0106 0.006 'International Tables Vol C Tables 4.2.6.8 and 6.1.1.4'
H H 0 0 'International Tables Vol C Tables 4.2.6.8 and 6.1.1.4'

loop_
_geom_angle_atom_site_label_1
_geom_angle_atom_site_label_2
_geom_angle_atom_site_label_3
_geom_angle
C2 C1 C6 121.9(4)
C2 C1 Cl1 119.1(3)
C6 C1 Cl1 119.0(4)
C1 C2 C3 119.1(4)
C2 C3 C4 120.5(4)
C5 C4 C3 118.2(4)
C5 C4 C7 122.2(3)
C3 C4 C7 119.6(4)
C6 C5 C4 121.6(4)
C5 C6 C1 118.6(4)
C4 C7 C8 112.8(3)
N1 C8 C7 110.6(3)
N1 C8 C9 107.0(3)
C7 C8 C9 111.3(3)
O1 C9 C10 120.7(3)
O1 C9 C8 118.3(4)
C10 C9 C8 120.9(4)
C11 C10 C13 109.8(4)
C11 C10 C12 109.8(4)
C13 C10 C12 109.8(4)
C11 C10 C9 108.3(3)
C13 C10 C9 112.6(3)
C12 C10 C9 106.5(3)
N2 C14 N3 116.8(4)
N3 C15 N1 111.1(4)
C15 N1 N2 110.2(3)
C15 N1 C8 130.7(4)
N2 N1 C8 118.8(3)
C14 N2 N1 100.7(4)
C15 N3 C14 101.2(4)

loop_
_geom_bond_atom_site_label_1
_geom_bond_atom_site_label_2
_geom_bond_distance
C1 C2 1.367(6)
C1 C6 1.388(5)
C1 Cl1 1.749(4)
C2 C3 1.402(6)
C3 C4 1.405(5)
C4 C5 1.393(6)
C4 C7 1.502(5)
C5 C6 1.382(5)
C7 C8 1.529(5)
C8 N1 1.469(4)
C8 C9 1.549(5)
C9 O1 1.212(5)
C9 C10 1.536(5)
C10 C11 1.510(6)
C10 C13 1.522(6)
C10 C12 1.532(6)
C14 N2 1.324(5)
C14 N3 1.357(6)
C15 N3 1.328(5)
C15 N1 1.331(5)
N1 N2 1.369(4)
